data_4023953
loop_
_publ_author_name
'Blanca R. D\'iaz-S\'anchez'
'Mart\'in A. Iglesias-Arteaga'
'Roberto Melgar-Fern\'andez'
'Eusebio Juaristi'

_publ_contact_author_address
;     Departamento de Qu\'imica
      Centro de Investigaci\'on y de Estudios Avanzados
      Instituto Polit\'ecnico Nacional
      Apartado Postal 14-740      
      07000 M\'exico D.F.
      Mexico
;
_publ_contact_author_email juaristi@relaq.mx
_publ_contact_author_fax (+52)(55)57477132
_publ_contact_author_name 'Eusebio Juaristi'
_publ_contact_author_phone (+52)(55)50613722
_publ_section_title
;
 Synthesis of 2-Substituted-5-halo-2,3-dihydro-4(H)-pyrimidin-4-ones
 and Their Derivatization Utilizing the Sonogashira Coupling Reaction
 in the Enantioselective Synthesis of \a-Substituted
 \b-Amino Acids
;
_journal_name_full 'Journal of Organic Chemistry'
_journal_page_first 4822
_journal_page_last 4825
_journal_paper_doi 10.1021/jo0705115
_journal_volume 72
_journal_year 2007
_chemical_formula_moiety 'C14 H15 Br1 N2 O2'
_chemical_formula_sum 'C14 H15 Br N2 O2'
_chemical_formula_weight 323.19
_chemical_melting_point 469
_chemical_name_systematic
;
1-Benzoyl-2(S)-iso-propyl-5-bromo-2,3-dihydro-4(H)-pyrimidin-4-one
;
_space_group_IT_number 5
_symmetry_cell_setting monoclinic
_symmetry_Int_Tables_number 5
_symmetry_space_group_name_Hall 'C 2y'
_symmetry_space_group_name_H-M 'C 1 2 1'
_atom_sites_solution_hydrogens geom
_atom_sites_solution_primary direct
_atom_sites_solution_secondary difmap
_audit_creation_date 2004-12-07
_audit_creation_method SHELXL-97
_cell_angle_alpha 90.00
_cell_angle_beta 105.9920(10)
_cell_angle_gamma 90.00
_cell_formula_units_Z 4
_cell_length_a 14.4454(4)
_cell_length_b 7.2110(2)
_cell_length_c 14.2431(5)
_cell_measurement_reflns_used 2974
_cell_measurement_temperature 293(2)
_cell_measurement_theta_max 27.485
_cell_measurement_theta_min 3.395
_cell_volume 1426.23(8)
_computing_cell_refinement 'HKL Scalepack (Otwinowski & Minor 1997)'
_computing_data_collection 'Collect (Nonius BV, 1997-2000)'
_computing_data_reduction 'HKL Denzo (Otwinowski & Minor 1997)'
_computing_molecular_graphics 'Ortep-3 for Windows (Farrugia, 1997)'
_computing_publication_material 'WinGX publication routines (Farrugia, 1999)'
_computing_structure_refinement 'SHELXL-97 (Sheldrick, 1997)'
_computing_structure_solution 'SHELXS-97 (Sheldrick, 1997)'
_diffrn_ambient_temperature 293(2)
_diffrn_detector 'CCD plate'
_diffrn_detector_area_resol_mean 9
_diffrn_measured_fraction_theta_full 0.972
_diffrn_measured_fraction_theta_max 0.972
_diffrn_measurement_device '95mm CCD camera on \k-goniostat'
_diffrn_measurement_device_type KappaCCD
_diffrn_measurement_method 'CCD rotation images, thick slices'
_diffrn_radiation_monochromator graphite
_diffrn_radiation_source 'fine-focus sealed tube'
_diffrn_radiation_type MoK\a
_diffrn_radiation_wavelength 0.71073
_diffrn_reflns_av_R_equivalents 0.0579
_diffrn_reflns_av_sigmaI/netI 0.0552
_diffrn_reflns_limit_h_max 17
_diffrn_reflns_limit_h_min -17
_diffrn_reflns_limit_k_max 9
_diffrn_reflns_limit_k_min -9
_diffrn_reflns_limit_l_max 17
_diffrn_reflns_limit_l_min -18
_diffrn_reflns_number 5145
_diffrn_reflns_theta_full 27.45
_diffrn_reflns_theta_max 27.45
_diffrn_reflns_theta_min 3.56
_diffrn_standards_number 5145
_exptl_absorpt_coefficient_mu 2.882
_exptl_absorpt_correction_type none
_exptl_crystal_colour colourless
_exptl_crystal_density_diffrn 1.505
_exptl_crystal_density_method 'not measured'
_exptl_crystal_description prism
_exptl_crystal_F_000 656
_exptl_crystal_size_max 0.37
_exptl_crystal_size_mid 0.25
_exptl_crystal_size_min 0.17
_refine_diff_density_max 0.864
_refine_diff_density_min -0.808
_refine_diff_density_rms 0.084
_refine_ls_abs_structure_details 'Flack H D (1983), Acta Cryst. A39, 876-881'
_refine_ls_abs_structure_Flack -0.011(12)
_refine_ls_extinction_coef 0.0106(12)
_refine_ls_extinction_expression Fc^*^=kFc[1+0.001xFc^2^\l^3^/sin(2\q)]^-1/4^
_refine_ls_extinction_method SHELXL
_refine_ls_goodness_of_fit_ref 1.082
_refine_ls_hydrogen_treatment mixed
_refine_ls_matrix_type full
_refine_ls_number_parameters 181
_refine_ls_number_reflns 2842
_refine_ls_number_restraints 2
_refine_ls_restrained_S_all 1.081
_refine_ls_R_factor_all 0.0447
_refine_ls_R_factor_gt 0.0405
_refine_ls_shift/su_max 0.000
_refine_ls_shift/su_mean 0.000
_refine_ls_structure_factor_coef Fsqd
_refine_ls_weighting_details 'calc w=1/[\s^2^(Fo^2^)+(0.0600P)^2^+0.1706P] where P=(Fo^2^+2Fc^2^)/3'
_refine_ls_weighting_scheme calc
_refine_ls_wR_factor_gt 0.0987
_refine_ls_wR_factor_ref 0.1022
_reflns_number_gt 2647
_reflns_number_total 2842
_reflns_threshold_expression >2sigma(I)
_cod_data_source_file jo0705115si20070313_011453_2.cif
_cod_data_source_block ejbd02
_cod_original_sg_symbol_H-M 'C 2'
_cod_database_code 4023953

loop_
_symmetry_equiv_pos_as_xyz
'x, y, z'
'-x, y, -z'
'x+1/2, y+1/2, z'
'-x+1/2, y+1/2, -z'

loop_
_atom_site_label
_atom_site_type_symbol
_atom_site_fract_x
_atom_site_fract_y
_atom_site_fract_z
_atom_site_U_iso_or_equiv
_atom_site_adp_type
_atom_site_occupancy
_atom_site_symmetry_multiplicity
_atom_site_calc_flag
_atom_site_refinement_flags
_atom_site_disorder_assembly
_atom_site_disorder_group
C9 C 0.5043(4) 0.5463(8) 0.1300(3) 0.0635(12) Uani 1 1 d . . .
H9A H 0.5546 0.6173 0.1150 0.095 Uiso 1 1 calc R . .
H9B H 0.4430 0.6014 0.0987 0.095 Uiso 1 1 calc R . .
H9C H 0.5058 0.4216 0.1069 0.095 Uiso 1 1 calc R . .
C10 C 0.4402(4) 0.4307(7) 0.2652(5) 0.0731(15) Uani 1 1 d . . .
H10A H 0.4404 0.3075 0.2398 0.110 Uiso 1 1 calc R . .
H10B H 0.3790 0.4879 0.2362 0.110 Uiso 1 1 calc R . .
H10C H 0.4512 0.4250 0.3348 0.110 Uiso 1 1 calc R . .
C15 C 0.6510(3) 1.1510(6) 0.0780(3) 0.0485(10) Uani 1 1 d . . .
H15 H 0.6117 1.0841 0.0264 0.058 Uiso 1 1 calc R . .
O7 O 0.63438(17) 0.6960(6) 0.53993(14) 0.0464(5) Uani 1 1 d . . .
C2 C 0.5217(2) 0.7413(5) 0.2820(2) 0.0339(8) Uani 1 1 d . . .
H2 H 0.4597 0.8003 0.2511 0.041 Uiso 1 1 calc R . .
C4 C 0.6230(2) 0.7214(5) 0.4517(2) 0.0355(7) Uani 1 1 d . . .
C5 C 0.7040(2) 0.7465(5) 0.4082(2) 0.0349(8) Uani 1 1 d . . .
C6 C 0.6910(3) 0.8234(5) 0.3211(2) 0.0353(7) Uani 1 1 d . . .
C8 C 0.5194(3) 0.5441(6) 0.2413(3) 0.0442(9) Uani 1 1 d . . .
H8 H 0.5813 0.4846 0.2720 0.053 Uiso 1 1 calc R . .
C11 C 0.5740(3) 0.9855(6) 0.1870(3) 0.0415(8) Uani 1 1 d . . .
C14 C 0.6487(2) 1.1161(5) 0.1733(2) 0.0380(7) Uani 1 1 d . . .
C16 C 0.7125(3) 1.2864(7) 0.0603(3) 0.0545(11) Uani 1 1 d . . .
H16 H 0.7158 1.3073 -0.0032 0.065 Uiso 1 1 calc R . .
C17 C 0.7690(3) 1.3905(7) 0.1364(3) 0.0541(10) Uani 1 1 d . . .
H17 H 0.8086 1.4833 0.1238 0.065 Uiso 1 1 calc R . .
C18 C 0.7666(3) 1.3567(6) 0.2311(3) 0.0482(9) Uani 1 1 d . . .
H18 H 0.8042 1.4271 0.2822 0.058 Uiso 1 1 calc R . .
C19 C 0.7080(2) 1.2171(7) 0.2497(2) 0.0404(8) Uani 1 1 d . . .
H19 H 0.7083 1.1909 0.3137 0.048 Uiso 1 1 calc R . .
Br13 Br 0.82961(2) 0.69894(5) 0.48650(2) 0.04783(17) Uani 1 1 d . . .
N1 N 0.5978(2) 0.8556(4) 0.2619(2) 0.0356(6) Uani 1 1 d . . .
N3 N 0.5359(2) 0.7431(4) 0.38748(19) 0.0381(7) Uani 1 1 d D . .
O12 O 0.4917(2) 0.9946(5) 0.1345(2) 0.0573(8) Uani 1 1 d . . .
H3 H 0.490(4) 0.741(11) 0.417(5) 0.12(2) Uiso 1 1 d D . .
H6 H 0.740(3) 0.843(6) 0.293(3) 0.044(11) Uiso 1 1 d . . .

loop_
_atom_site_aniso_label
_atom_site_aniso_U_11
_atom_site_aniso_U_22
_atom_site_aniso_U_33
_atom_site_aniso_U_23
_atom_site_aniso_U_13
_atom_site_aniso_U_12
C9 0.072(3) 0.072(3) 0.047(2) -0.015(2) 0.017(2) 0.002(3)
C10 0.074(4) 0.049(3) 0.104(4) -0.015(3) 0.038(3) -0.017(3)
C15 0.0417(18) 0.068(3) 0.0334(16) 0.0051(17) 0.0063(13) -0.0005(18)
O7 0.0460(12) 0.0622(14) 0.0330(10) 0.0047(15) 0.0143(9) -0.0002(19)
C2 0.0278(14) 0.041(2) 0.0335(15) 0.0024(13) 0.0103(11) 0.0025(13)
C4 0.0374(15) 0.036(2) 0.0335(14) 0.0013(14) 0.0109(11) -0.0016(16)
C5 0.0316(16) 0.039(2) 0.0329(15) 0.0030(13) 0.0074(12) 0.0033(13)
C6 0.0283(17) 0.0443(19) 0.0341(16) 0.0048(14) 0.0101(13) 0.0008(14)
C8 0.040(2) 0.049(2) 0.0451(19) -0.0030(17) 0.0138(15) 0.0053(17)
C11 0.0354(18) 0.050(2) 0.0363(17) 0.0099(15) 0.0054(14) 0.0021(17)
C14 0.0328(17) 0.0453(17) 0.0341(16) 0.0071(14) 0.0066(13) 0.0046(15)
C16 0.044(2) 0.077(3) 0.044(2) 0.019(2) 0.0154(16) -0.001(2)
C17 0.040(2) 0.057(2) 0.065(3) 0.018(2) 0.0144(19) -0.0018(19)
C18 0.035(2) 0.051(2) 0.054(2) -0.0008(18) 0.0046(16) 0.0061(18)
C19 0.0360(15) 0.051(2) 0.0340(14) 0.0039(18) 0.0087(11) 0.004(2)
Br13 0.0354(2) 0.0589(3) 0.0461(2) 0.01694(19) 0.00606(13) 0.00659(19)
N1 0.0274(15) 0.0460(16) 0.0337(14) 0.0088(12) 0.0091(11) 0.0015(13)
N3 0.0336(14) 0.051(2) 0.0328(13) 0.0001(11) 0.0141(10) 0.0005(12)
O12 0.0331(14) 0.078(2) 0.0525(16) 0.0234(15) -0.0020(11) -0.0034(15)

loop_
_atom_type_symbol
_atom_type_description
_atom_type_scat_dispersion_real
_atom_type_scat_dispersion_imag
_atom_type_scat_source
C C 0.0033 0.0016 'International Tables Vol C Tables 4.2.6.8 and 6.1.1.4'
H H 0.0000 0.0000 'International Tables Vol C Tables 4.2.6.8 and 6.1.1.4'
Br Br -0.2901 2.4595 'International Tables Vol C Tables 4.2.6.8 and 6.1.1.4'
N N 0.0061 0.0033 'International Tables Vol C Tables 4.2.6.8 and 6.1.1.4'
O O 0.0106 0.0060 'International Tables Vol C Tables 4.2.6.8 and 6.1.1.4'

loop_
_geom_angle_atom_site_label_1
_geom_angle_atom_site_label_2
_geom_angle_atom_site_label_3
_geom_angle
_geom_angle_site_symmetry_1
_geom_angle_site_symmetry_3
_geom_angle_publ_flag
C8 C9 H9A 109.5 . . ?
C8 C9 H9B 109.5 . . ?
H9A C9 H9B 109.5 . . ?
C8 C9 H9C 109.5 . . ?
H9A C9 H9C 109.5 . . ?
H9B C9 H9C 109.5 . . ?
C8 C10 H10A 109.5 . . ?
C8 C10 H10B 109.5 . . ?
H10A C10 H10B 109.5 . . ?
C8 C10 H10C 109.5 . . ?
H10A C10 H10C 109.5 . . ?
H10B C10 H10C 109.5 . . ?
C16 C15 C14 119.5(4) . . ?
C16 C15 H15 120.2 . . ?
C14 C15 H15 120.2 . . ?
N3 C2 N1 107.2(3) . . ?
N3 C2 C8 112.3(3) . . ?
N1 C2 C8 112.8(3) . . ?
N3 C2 H2 108.1 . . ?
N1 C2 H2 108.1 . . ?
C8 C2 H2 108.1 . . ?
O7 C4 N3 123.2(3) . . ?
O7 C4 C5 123.0(3) . . ?
N3 C4 C5 113.6(3) . . ?
C6 C5 C4 121.3(3) . . ?
C6 C5 Br13 119.8(3) . . ?
C4 C5 Br13 118.3(2) . . ?
C5 C6 N1 119.9(3) . . ?
C5 C6 H6 123(3) . . ?
N1 C6 H6 116(3) . . ?
C10 C8 C2 110.8(3) . . ?
C10 C8 C9 109.5(4) . . ?
C2 C8 C9 111.2(4) . . ?
C10 C8 H8 108.4 . . ?
C2 C8 H8 108.4 . . ?
C9 C8 H8 108.4 . . ?
O12 C11 N1 120.1(4) . . ?
O12 C11 C14 120.4(3) . . ?
N1 C11 C14 119.5(3) . . ?
C15 C14 C19 119.7(4) . . ?
C15 C14 C11 117.2(3) . . ?
C19 C14 C11 122.8(3) . . ?
C17 C16 C15 120.5(4) . . ?
C17 C16 H16 119.8 . . ?
C15 C16 H16 119.8 . . ?
C18 C17 C16 120.1(4) . . ?
C18 C17 H17 120.0 . . ?
C16 C17 H17 120.0 . . ?
C17 C18 C19 119.8(4) . . ?
C17 C18 H18 120.1 . . ?
C19 C18 H18 120.1 . . ?
C18 C19 C14 120.4(3) . . ?
C18 C19 H19 119.8 . . ?
C14 C19 H19 119.8 . . ?
C11 N1 C6 124.7(3) . . ?
C11 N1 C2 119.2(3) . . ?
C6 N1 C2 116.1(3) . . ?
C4 N3 C2 122.7(3) . . ?
C4 N3 H3 111(5) . . ?
C2 N3 H3 126(5) . . ?

loop_
_geom_bond_atom_site_label_1
_geom_bond_atom_site_label_2
_geom_bond_distance
_geom_bond_site_symmetry_2
_geom_bond_publ_flag
C9 C8 1.541(6) . ?
C9 H9A 0.9600 . ?
C9 H9B 0.9600 . ?
C9 H9C 0.9600 . ?
C10 C8 1.519(7) . ?
C10 H10A 0.9600 . ?
C10 H10B 0.9600 . ?
C10 H10C 0.9600 . ?
C15 C16 1.389(6) . ?
C15 C14 1.390(5) . ?
C15 H15 0.9300 . ?
O7 C4 1.235(4) . ?
C2 N3 1.460(4) . ?
C2 N1 1.464(5) . ?
C2 C8 1.532(5) . ?
C2 H2 0.9800 . ?
C4 N3 1.345(4) . ?
C4 C5 1.480(5) . ?
C5 C6 1.325(5) . ?
C5 Br13 1.881(3) . ?
C6 N1 1.397(4) . ?
C6 H6 0.91(5) . ?
C8 H8 0.9800 . ?
C11 O12 1.219(4) . ?
C11 N1 1.389(5) . ?
C11 C14 1.486(5) . ?
C14 C19 1.391(5) . ?
C16 C17 1.385(7) . ?
C16 H16 0.9300 . ?
C17 C18 1.380(6) . ?
C17 H17 0.9300 . ?
C18 C19 1.387(6) . ?
C18 H18 0.9300 . ?
C19 H19 0.9300 . ?
N3 H3 0.89(2) . ?

loop_
_geom_torsion_atom_site_label_1
_geom_torsion_atom_site_label_2
_geom_torsion_atom_site_label_3
_geom_torsion_atom_site_label_4
_geom_torsion
_geom_torsion_site_symmetry_1
_geom_torsion_site_symmetry_2
_geom_torsion_site_symmetry_3
_geom_torsion_site_symmetry_4
_geom_torsion_publ_flag
O7 C4 C5 C6 -160.9(4) . . . . ?
N3 C4 C5 C6 14.3(5) . . . . ?
O7 C4 C5 Br13 10.4(5) . . . . ?
N3 C4 C5 Br13 -174.5(3) . . . . ?
C4 C5 C6 N1 -10.2(6) . . . . ?
Br13 C5 C6 N1 178.7(3) . . . . ?
N3 C2 C8 C10 57.9(5) . . . . ?
N1 C2 C8 C10 179.3(4) . . . . ?
N3 C2 C8 C9 180.0(3) . . . . ?
N1 C2 C8 C9 -58.7(4) . . . . ?
C16 C15 C14 C19 0.0(6) . . . . ?
C16 C15 C14 C11 173.2(4) . . . . ?
O12 C11 C14 C15 -43.3(6) . . . . ?
N1 C11 C14 C15 138.3(4) . . . . ?
O12 C11 C14 C19 129.8(5) . . . . ?
N1 C11 C14 C19 -48.6(6) . . . . ?
C14 C15 C16 C17 -2.1(7) . . . . ?
C15 C16 C17 C18 1.9(7) . . . . ?
C16 C17 C18 C19 0.5(7) . . . . ?
C17 C18 C19 C14 -2.6(6) . . . . ?
C15 C14 C19 C18 2.4(6) . . . . ?
C11 C14 C19 C18 -170.5(4) . . . . ?
O12 C11 N1 C6 174.7(4) . . . . ?
C14 C11 N1 C6 -6.9(6) . . . . ?
O12 C11 N1 C2 -5.1(6) . . . . ?
C14 C11 N1 C2 173.2(3) . . . . ?
C5 C6 N1 C11 157.5(4) . . . . ?
C5 C6 N1 C2 -22.7(5) . . . . ?
N3 C2 N1 C11 -133.5(3) . . . . ?
C8 C2 N1 C11 102.3(4) . . . . ?
N3 C2 N1 C6 46.6(4) . . . . ?
C8 C2 N1 C6 -77.5(4) . . . . ?
O7 C4 N3 C2 -169.3(4) . . . . ?
C5 C4 N3 C2 15.6(5) . . . . ?
N1 C2 N3 C4 -44.6(4) . . . . ?
C8 C2 N3 C4 79.9(4) . . . . ?

loop_
_cod_related_entry_id
_cod_related_entry_database
_cod_related_entry_code
1 ChemSpider 20564602
